data_8106772
loop_
_publ_author_name
'Yao, Li-Ping'
'Zhao, Yan'

_publ_section_title
;
 Crystal structure of poly[diaqua-\m5-4-(3,5-dicarboxylato-\k 3 O 1:O 2:O
 3-phenoxy)phthalato-\k 3 O 5,O 7:O 8)(\m2-4-(1H-pyrazol-5-yl)pyridine-\k
 2 N:N&#x2032;)dicobalt(II)] C24H16N3O11Co2
;
_journal_issue 1
_journal_name_full 'Zeitschrift f\"ur Kristallographie - New Crystal Structures'
_journal_page_first 17
_journal_page_last 19
_journal_paper_doi 10.1515/ncrs-2014-9051
_journal_volume 231
_journal_year 2016
_chemical_formula_sum 'C24 H16 Co2 N3 O11'
_chemical_formula_weight 640.26
_space_group_IT_number 14
_space_group_name_Hall '-P 2yn'
_space_group_name_H-M_alt 'P 1 21/n 1'
_symmetry_cell_setting monoclinic
_symmetry_space_group_name_H-M 'P 1 21/n 1'
_atom_sites_solution_hydrogens geom
_atom_sites_solution_primary direct
_atom_sites_solution_secondary difmap
_cell_angle_alpha 90.00
_cell_angle_beta 100.988(3)
_cell_angle_gamma 90.00
_cell_formula_units_Z 4
_cell_length_a 7.3343(2)
_cell_length_b 42.2275(12)
_cell_length_c 7.5118(2)
_cell_measurement_reflns_used 1299
_cell_measurement_temperature 293(2)
_cell_measurement_theta_max 73.64
_cell_measurement_theta_min 4.19
_cell_volume 2283.82(11)
_computing_cell_refinement 'Bruker FRAMBO'
_computing_data_collection 'Bruker FRAMBO'
_computing_data_reduction 'Bruker SAINT'
_computing_molecular_graphics 'Bruker SHELXTL'
_computing_publication_material 'Bruker SHELXTL'
_computing_structure_refinement 'SHELXL-97 (Sheldrick, 1997)'
_computing_structure_solution 'SHELXS-97 (Sheldrick, 1990)'
_diffrn_ambient_temperature 293(2)
_diffrn_measured_fraction_theta_full 0.968
_diffrn_measured_fraction_theta_max 0.968
_diffrn_measurement_device_type 'multiwire proportional'
_diffrn_measurement_method 'phi and omega scans'
_diffrn_radiation_monochromator graphite
_diffrn_radiation_source 'fine-focus sealed tube'
_diffrn_radiation_type CuK\a
_diffrn_radiation_wavelength 1.54178
_diffrn_reflns_av_R_equivalents 0.0284
_diffrn_reflns_av_sigmaI/netI 0.0417
_diffrn_reflns_limit_h_max 8
_diffrn_reflns_limit_h_min -9
_diffrn_reflns_limit_k_max 52
_diffrn_reflns_limit_k_min -52
_diffrn_reflns_limit_l_max 9
_diffrn_reflns_limit_l_min -7
_diffrn_reflns_number 8489
_diffrn_reflns_theta_full 73.64
_diffrn_reflns_theta_max 73.64
_diffrn_reflns_theta_min 4.19
_diffrn_standards_decay_% 0
_diffrn_standards_interval_count 0
_diffrn_standards_interval_time 0
_diffrn_standards_number 0
_exptl_absorpt_coefficient_mu 12.055
_exptl_absorpt_correction_T_max 0.1333
_exptl_absorpt_correction_T_min 0.0808
_exptl_absorpt_correction_type multi-scan
_exptl_absorpt_process_details sadabs
_exptl_crystal_colour colourless
_exptl_crystal_density_diffrn 1.862
_exptl_crystal_density_method 'not measured'
_exptl_crystal_description block
_exptl_crystal_F_000 1292
_exptl_crystal_size_max 0.42
_exptl_crystal_size_mid 0.38
_exptl_crystal_size_min 0.28
_refine_diff_density_max 0.678
_refine_diff_density_min -0.666
_refine_diff_density_rms 0.127
_refine_ls_extinction_method none
_refine_ls_goodness_of_fit_ref 1.176
_refine_ls_hydrogen_treatment constr
_refine_ls_matrix_type full
_refine_ls_number_parameters 361
_refine_ls_number_reflns 4456
_refine_ls_number_restraints 0
_refine_ls_restrained_S_all 1.176
_refine_ls_R_factor_all 0.0436
_refine_ls_R_factor_gt 0.0365
_refine_ls_shift/su_max 0.002
_refine_ls_shift/su_mean 0.000
_refine_ls_structure_factor_coef Fsqd
_refine_ls_weighting_details 'calc w=1/[\s^2^(Fo^2^)+(0.0546P)^2^+0.6996P] where P=(Fo^2^+2Fc^2^)/3'
_refine_ls_weighting_scheme calc
_refine_ls_wR_factor_gt 0.1040
_refine_ls_wR_factor_ref 0.1142
_reflns_number_gt 4032
_reflns_number_total 4456
_reflns_threshold_expression >2sigma(I)
_cod_data_source_file suppl_ncrs-2014-9051_suppl.cif
_cod_data_source_block a
_cod_depositor_comments
;
The following automatic conversions were performed:

data item '_symmetry_cell_setting' value 'Monoclinic' was changed to
'monoclinic' in accordance with the built-in table derived from the
CIF Core dictionary named 'cif_core.dic' version 2.4.5 last updated
on 2014-11-21.

Automatic conversion script
Id: cif_fix_values 8738 2021-04-28 16:35:53Z antanas 
;
_cod_original_sg_symbol_H-M P2(1)/n
_cod_database_code 8106772

loop_
_symmetry_equiv_pos_as_xyz
'x, y, z'
'-x+1/2, y+1/2, -z+1/2'
'-x, -y, -z'
'x-1/2, -y-1/2, z-1/2'

loop_
_atom_site_label
_atom_site_type_symbol
_atom_site_fract_x
_atom_site_fract_y
_atom_site_fract_z
_atom_site_U_iso_or_equiv
_atom_site_adp_type
_atom_site_occupancy
_atom_site_symmetry_multiplicity
_atom_site_calc_flag
_atom_site_refinement_flags
_atom_site_disorder_assembly
_atom_site_disorder_group
Co1 Co 0.09364(6) 0.781512(10) 0.46284(6) 0.02092(13) Uani 1 1 d . . .
Co2 Co 0.74300(8) 0.999118(13) 0.51501(8) 0.04353(18) Uani 1 1 d . . .
N1 N 0.2652(3) 0.82204(6) 0.4465(3) 0.0258(5) Uani 1 1 d . . .
N2 N 0.7389(4) 0.95078(6) 0.5137(3) 0.0315(6) Uani 1 1 d . . .
N3 N 0.5891(4) 0.93141(6) 0.4629(3) 0.0282(5) Uani 1 1 d . . .
O1 O -0.1181(3) 0.79705(5) 0.2562(3) 0.0306(4) Uani 1 1 d . . .
H1W H -0.1838 0.7807 0.2340 0.046 Uiso 1 1 d R . .
H2W H -0.0981 0.8019 0.1589 0.046 Uiso 1 1 d R . .
O2 O 0.2366(4) 0.75705(6) 0.2899(4) 0.0421(6) Uani 1 1 d . . .
H3W H 0.2771 0.7608 0.1958 0.063 Uiso 1 1 d R . .
H4W H 0.2727 0.7366 0.3148 0.063 Uiso 1 1 d R . .
O3 O -0.0644(3) 0.80167(6) 0.6320(3) 0.0311(5) Uani 1 1 d . . .
O4 O -0.1384(3) 0.80140(7) 0.9019(3) 0.0417(6) Uani 1 1 d . . .
O5 O 0.2679(3) 0.76516(5) 0.7001(3) 0.0320(5) Uani 1 1 d . . .
O6 O 0.4486(3) 0.76237(5) 0.9735(3) 0.0298(5) Uani 1 1 d . . .
O7 O 0.3193(3) 0.96894(6) 0.6885(3) 0.0397(5) Uani 1 1 d . . .
O8 O 0.5487(4) 1.00223(6) 0.6921(4) 0.0455(6) Uani 1 1 d . . .
O9 O 1.1811(3) 0.94635(6) 1.2933(4) 0.0451(6) Uani 1 1 d . . .
O10 O 1.0214(4) 0.99026(6) 1.3205(4) 0.0448(6) Uani 1 1 d . . .
O11 O 0.6293(3) 0.87587(5) 1.0687(4) 0.0409(6) Uani 1 1 d . . .
C1 C 0.3469(4) 0.77729(6) 0.8481(4) 0.0225(5) Uani 1 1 d . . .
C2 C 0.3195(4) 0.81194(6) 0.8871(4) 0.0221(5) Uani 1 1 d . . .
C3 C 0.4776(4) 0.82988(7) 0.9521(4) 0.0276(6) Uani 1 1 d . . .
H3 H 0.5948 0.8209 0.9608 0.033 Uiso 1 1 calc R . .
C4 C 0.4604(4) 0.86100(7) 1.0035(4) 0.0284(6) Uani 1 1 d . . .
C5 C 0.2882(5) 0.87418(7) 1.0072(4) 0.0297(6) Uani 1 1 d . . .
H5 H 0.2780 0.8946 1.0504 0.036 Uiso 1 1 calc R . .
C6 C 0.1315(4) 0.85606(7) 0.9447(4) 0.0270(6) Uani 1 1 d . . .
H6 H 0.0150 0.8644 0.9482 0.032 Uiso 1 1 calc R . .
C7 C 0.1443(4) 0.82555(6) 0.8764(4) 0.0210(5) Uani 1 1 d . . .
C8 C -0.0298(4) 0.80795(6) 0.7987(4) 0.0218(5) Uani 1 1 d . . .
C9 C 0.6606(4) 0.90722(7) 1.0379(4) 0.0266(6) Uani 1 1 d . . .
C10 C 0.8268(4) 0.91877(7) 1.1375(4) 0.0262(6) Uani 1 1 d . . .
H10 H 0.9075 0.9053 1.2122 0.031 Uiso 1 1 calc R . .
C11 C 0.8716(4) 0.95049(7) 1.1250(4) 0.0271(6) Uani 1 1 d . . .
C12 C 0.7582(4) 0.97043(7) 1.0051(4) 0.0297(6) Uani 1 1 d . . .
H12 H 0.7882 0.9917 0.9972 0.036 Uiso 1 1 calc R . .
C13 C 0.5982(4) 0.95801(7) 0.8964(4) 0.0274(6) Uani 1 1 d . . .
C14 C 0.5464(4) 0.92657(7) 0.9150(4) 0.0278(6) Uani 1 1 d . . .
H14 H 0.4370 0.9187 0.8460 0.033 Uiso 1 1 calc R . .
C15 C 1.0403(5) 0.96266(7) 1.2528(4) 0.0328(7) Uani 1 1 d . . .
C16 C 0.4823(5) 0.97754(7) 0.7534(4) 0.0327(7) Uani 1 1 d . . .
C17 C 0.6334(4) 0.90110(7) 0.5103(4) 0.0271(6) Uani 1 1 d . . .
C18 C 0.8180(4) 0.90102(8) 0.5958(5) 0.0328(7) Uani 1 1 d . . .
H18 H 0.8884 0.8836 0.6438 0.039 Uiso 1 1 calc R . .
C19 C 0.8764(5) 0.93228(8) 0.5952(4) 0.0342(7) Uani 1 1 d . . .
H19 H 0.9954 0.9393 0.6449 0.041 Uiso 1 1 calc R . .
C20 C 0.5024(4) 0.87442(7) 0.4817(4) 0.0253(6) Uani 1 1 d . . .
C21 C 0.3117(4) 0.87817(7) 0.4702(4) 0.0295(6) Uani 1 1 d . . .
H21 H 0.2605 0.8982 0.4753 0.035 Uiso 1 1 calc R . .
C22 C 0.2005(4) 0.85157(7) 0.4510(4) 0.0294(6) Uani 1 1 d . . .
H22 H 0.0731 0.8543 0.4407 0.035 Uiso 1 1 calc R . .
C23 C 0.4489(4) 0.81867(7) 0.4572(5) 0.0329(7) Uani 1 1 d . . .
H23 H 0.4967 0.7983 0.4538 0.039 Uiso 1 1 calc R . .
C24 C 0.5702(4) 0.84392(8) 0.4729(5) 0.0322(7) Uani 1 1 d . . .
H24 H 0.6963 0.8405 0.4776 0.039 Uiso 1 1 calc R . .

loop_
_atom_site_aniso_label
_atom_site_aniso_U_11
_atom_site_aniso_U_22
_atom_site_aniso_U_33
_atom_site_aniso_U_23
_atom_site_aniso_U_13
_atom_site_aniso_U_12
Co1 0.0229(2) 0.0173(2) 0.0208(2) 0.00090(16) -0.00022(16) -0.00117(16)
Co2 0.0413(3) 0.0245(3) 0.0515(4) 0.0146(2) -0.0247(3) -0.0129(2)
N1 0.0270(12) 0.0214(12) 0.0295(12) 0.0016(9) 0.0065(10) -0.0013(9)
N2 0.0348(14) 0.0258(13) 0.0306(13) 0.0014(10) -0.0021(11) -0.0108(10)
N3 0.0317(13) 0.0224(12) 0.0284(13) 0.0014(9) 0.0000(10) -0.0061(9)
O1 0.0348(11) 0.0313(11) 0.0237(10) 0.0026(8) 0.0005(8) -0.0013(9)
O2 0.0558(15) 0.0320(12) 0.0441(14) -0.0004(10) 0.0233(12) 0.0080(11)
O3 0.0231(9) 0.0465(13) 0.0223(10) -0.0062(9) 0.0007(8) -0.0029(9)
O4 0.0350(12) 0.0610(16) 0.0309(12) -0.0056(11) 0.0109(10) -0.0182(11)
O5 0.0379(12) 0.0202(9) 0.0305(11) -0.0016(8) -0.0124(9) 0.0024(8)
O6 0.0375(11) 0.0212(10) 0.0266(10) -0.0006(8) -0.0045(9) 0.0082(8)
O7 0.0345(12) 0.0332(12) 0.0431(13) 0.0067(10) -0.0137(10) -0.0021(9)
O8 0.0528(15) 0.0275(12) 0.0474(14) 0.0135(10) -0.0130(12) -0.0061(10)
O9 0.0349(12) 0.0321(12) 0.0584(16) 0.0121(11) -0.0166(11) -0.0072(10)
O10 0.0429(13) 0.0336(13) 0.0476(14) -0.0096(11) -0.0175(11) -0.0063(10)
O11 0.0362(12) 0.0192(10) 0.0567(15) 0.0078(10) -0.0180(11) -0.0089(9)
C1 0.0212(12) 0.0188(12) 0.0259(14) 0.0009(10) 0.0006(11) -0.0001(10)
C2 0.0234(13) 0.0178(12) 0.0231(13) 0.0001(10) -0.0008(10) -0.0003(10)
C3 0.0231(13) 0.0221(14) 0.0335(15) 0.0020(12) -0.0046(11) -0.0008(11)
C4 0.0306(14) 0.0214(14) 0.0282(15) 0.0036(11) -0.0074(12) -0.0067(11)
C5 0.0375(16) 0.0203(13) 0.0286(15) -0.0035(11) -0.0007(12) -0.0016(11)
C6 0.0268(14) 0.0245(14) 0.0289(14) -0.0011(11) 0.0033(11) 0.0022(11)
C7 0.0227(12) 0.0194(12) 0.0195(12) 0.0011(10) 0.0002(10) -0.0017(10)
C8 0.0180(12) 0.0216(13) 0.0247(13) 0.0006(10) 0.0017(10) 0.0009(10)
C9 0.0318(14) 0.0193(13) 0.0265(14) -0.0004(11) 0.0000(11) -0.0055(11)
C10 0.0261(14) 0.0223(13) 0.0263(14) 0.0004(11) -0.0045(11) -0.0016(11)
C11 0.0280(14) 0.0249(14) 0.0246(14) 0.0005(11) -0.0045(11) -0.0046(11)
C12 0.0332(15) 0.0211(14) 0.0300(15) 0.0025(11) -0.0060(12) -0.0071(11)
C13 0.0284(14) 0.0239(14) 0.0262(14) 0.0033(11) -0.0042(12) -0.0023(11)
C14 0.0262(13) 0.0258(14) 0.0270(14) -0.0018(11) -0.0058(11) -0.0057(11)
C15 0.0342(16) 0.0253(14) 0.0328(16) 0.0053(12) -0.0092(13) -0.0103(12)
C16 0.0346(16) 0.0259(15) 0.0317(16) 0.0000(12) -0.0089(13) -0.0003(12)
C17 0.0296(14) 0.0248(14) 0.0270(14) 0.0011(11) 0.0057(11) -0.0021(11)
C18 0.0286(15) 0.0300(16) 0.0379(17) 0.0031(13) 0.0016(13) -0.0013(12)
C19 0.0294(15) 0.0364(17) 0.0331(16) 0.0010(13) -0.0030(13) -0.0079(12)
C20 0.0288(14) 0.0223(14) 0.0241(14) 0.0026(10) 0.0030(11) -0.0023(11)
C21 0.0300(15) 0.0205(14) 0.0378(16) 0.0015(12) 0.0061(12) 0.0011(11)
C22 0.0236(13) 0.0262(14) 0.0373(16) 0.0017(12) 0.0032(12) 0.0000(11)
C23 0.0298(15) 0.0222(14) 0.0470(18) -0.0005(13) 0.0086(13) 0.0008(12)
C24 0.0248(14) 0.0249(15) 0.0477(19) 0.0004(13) 0.0085(13) -0.0004(11)

loop_
_atom_type_symbol
_atom_type_description
_atom_type_scat_dispersion_real
_atom_type_scat_dispersion_imag
_atom_type_scat_source
C C 0.0181 0.0091 'International Tables Vol C Tables 4.2.6.8 and 6.1.1.4'
H H 0.0000 0.0000 'International Tables Vol C Tables 4.2.6.8 and 6.1.1.4'
N N 0.0311 0.0180 'International Tables Vol C Tables 4.2.6.8 and 6.1.1.4'
O O 0.0492 0.0322 'International Tables Vol C Tables 4.2.6.8 and 6.1.1.4'
Co Co -2.3653 3.6143 'International Tables Vol C Tables 4.2.6.8 and 6.1.1.4'

loop_
_geom_angle_atom_site_label_1
_geom_angle_atom_site_label_2
_geom_angle_atom_site_label_3
_geom_angle
_geom_angle_site_symmetry_1
_geom_angle_site_symmetry_3
O3 Co1 O1 84.38(9) . .
O3 Co1 O2 174.22(10) . .
O1 Co1 O2 94.80(10) . .
O3 Co1 O5 86.30(9) . .
O1 Co1 O5 169.25(9) . .
O2 Co1 O5 93.94(10) . .
O3 Co1 N1 96.36(9) . .
O1 Co1 N1 93.93(9) . .
O2 Co1 N1 89.40(10) . .
O5 Co1 N1 92.41(9) . .
O3 Co1 O6 89.59(9) . 4_575
O1 Co1 O6 89.73(9) . 4_575
O2 Co1 O6 84.69(10) . 4_575
O5 Co1 O6 84.85(8) . 4_575
N1 Co1 O6 173.29(9) . 4_575
O10 Co2 O7 111.45(11) 3_777 3_676
O10 Co2 N2 103.90(11) 3_777 .
O7 Co2 N2 131.41(11) 3_676 .
O10 Co2 O8 101.84(12) 3_777 .
O7 Co2 O8 110.41(11) 3_676 .
N2 Co2 O8 93.08(11) . .
O10 Co2 O8 168.22(10) 3_777 3_676
O7 Co2 O8 58.67(9) 3_676 3_676
N2 Co2 O8 87.86(10) . 3_676
O8 Co2 O8 77.64(12) . 3_676
C22 N1 C23 117.0(3) . .
C22 N1 Co1 121.9(2) . .
C23 N1 Co1 120.4(2) . .
C19 N2 N3 106.0(3) . .
C19 N2 Co2 125.2(2) . .
N3 N2 Co2 127.7(2) . .
C17 N3 N2 110.7(3) . .
Co1 O1 H1W 101.9 . .
Co1 O1 H2W 121.4 . .
H1W O1 H2W 103.0 . .
Co1 O2 H3W 137.4 . .
Co1 O2 H4W 120.1 . .
H3W O2 H4W 102.5 . .
C8 O3 Co1 132.14(19) . .
C1 O5 Co1 135.84(19) . .
C1 O6 Co1 129.34(19) . 4_676
C16 O7 Co2 99.3(2) . 3_676
C16 O8 Co2 121.5(2) . .
C16 O8 Co2 81.93(19) . 3_676
Co2 O8 Co2 102.36(11) . 3_676
C15 O10 Co2 107.7(2) . 3_777
C9 O11 C4 122.9(2) . .
O6 C1 O5 124.5(3) . .
O6 C1 C2 115.0(2) . .
O5 C1 C2 120.5(2) . .
C3 C2 C7 119.5(3) . .
C3 C2 C1 117.5(2) . .
C7 C2 C1 122.8(2) . .
C4 C3 C2 120.0(3) . .
C4 C3 H3 120.0 . .
C2 C3 H3 120.0 . .
C3 C4 C5 121.3(3) . .
C3 C4 O11 113.9(3) . .
C5 C4 O11 124.5(3) . .
C4 C5 C6 118.1(3) . .
C4 C5 H5 120.9 . .
C6 C5 H5 120.9 . .
C5 C6 C7 121.7(3) . .
C5 C6 H6 119.2 . .
C7 C6 H6 119.2 . .
C2 C7 C6 118.9(3) . .
C2 C7 C8 121.7(2) . .
C6 C7 C8 119.3(2) . .
O4 C8 O3 122.9(3) . .
O4 C8 C7 117.8(3) . .
O3 C8 C7 119.2(2) . .
O11 C9 C14 125.6(3) . .
O11 C9 C10 113.9(3) . .
C14 C9 C10 120.5(3) . .
C11 C10 C9 119.8(3) . .
C11 C10 H10 120.1 . .
C9 C10 H10 120.1 . .
C10 C11 C12 120.6(3) . .
C10 C11 C15 117.6(3) . .
C12 C11 C15 121.7(3) . .
C11 C12 C13 118.9(3) . .
C11 C12 H12 120.5 . .
C13 C12 H12 120.5 . .
C14 C13 C12 120.9(3) . .
C14 C13 C16 118.1(3) . .
C12 C13 C16 121.0(3) . .
C9 C14 C13 119.0(3) . .
C9 C14 H14 120.5 . .
C13 C14 H14 120.5 . .
O9 C15 O10 123.8(3) . .
O9 C15 C11 121.0(3) . .
O10 C15 C11 115.0(3) . .
O7 C16 O8 119.9(3) . .
O7 C16 C13 119.4(3) . .
O8 C16 C13 120.7(3) . .
N3 C17 C18 106.8(3) . .
N3 C17 C20 124.7(3) . .
C18 C17 C20 128.4(3) . .
C17 C18 C19 105.8(3) . .
C17 C18 H18 127.1 . .
C19 C18 H18 127.1 . .
N2 C19 C18 110.7(3) . .
N2 C19 H19 124.7 . .
C18 C19 H19 124.7 . .
C24 C20 C21 117.9(3) . .
C24 C20 C17 119.2(3) . .
C21 C20 C17 122.8(3) . .
C22 C21 C20 118.7(3) . .
C22 C21 H21 120.7 . .
C20 C21 H21 120.7 . .
N1 C22 C21 123.8(3) . .
N1 C22 H22 118.1 . .
C21 C22 H22 118.1 . .
N1 C23 C24 123.2(3) . .
N1 C23 H23 118.4 . .
C24 C23 H23 118.4 . .
C23 C24 C20 119.4(3) . .
C23 C24 H24 120.3 . .
C20 C24 H24 120.3 . .

loop_
_geom_bond_atom_site_label_1
_geom_bond_atom_site_label_2
_geom_bond_distance
_geom_bond_site_symmetry_2
Co1 O3 2.060(2) .
Co1 O1 2.082(2) .
Co1 O2 2.091(2) .
Co1 O5 2.102(2) .
Co1 N1 2.141(2) .
Co1 O6 2.146(2) 4_575
Co2 O10 1.975(2) 3_777
Co2 O7 2.025(2) 3_676
Co2 N2 2.041(3) .
Co2 O8 2.131(3) .
Co2 O8 2.394(3) 3_676
N1 C22 1.337(4) .
N1 C23 1.342(4) .
N2 C19 1.329(4) .
N2 N3 1.365(3) .
N3 C17 1.352(4) .
O1 H1W 0.8420 .
O1 H2W 0.7989 .
O2 H3W 0.8325 .
O2 H4W 0.9129 .
O3 C8 1.257(4) .
O4 C8 1.244(4) .
O5 C1 1.260(4) .
O6 C1 1.254(4) .
O6 Co1 2.146(2) 4_676
O7 C16 1.255(4) .
O7 Co2 2.025(2) 3_676
O8 C16 1.274(4) .
O8 Co2 2.394(3) 3_676
O9 C15 1.230(4) .
O10 C15 1.290(4) .
O10 Co2 1.975(2) 3_777
O11 C9 1.371(4) .
O11 C4 1.392(4) .
C1 C2 1.513(4) .
C2 C3 1.393(4) .
C2 C7 1.396(4) .
C3 C4 1.382(4) .
C3 H3 0.9300 .
C4 C5 1.385(5) .
C5 C6 1.386(4) .
C5 H5 0.9300 .
C6 C7 1.396(4) .
C6 H6 0.9300 .
C7 C8 1.496(4) .
C9 C14 1.388(4) .
C9 C10 1.391(4) .
C10 C11 1.387(4) .
C10 H10 0.9300 .
C11 C12 1.388(4) .
C11 C15 1.505(4) .
C12 C13 1.398(4) .
C12 H12 0.9300 .
C13 C14 1.395(4) .
C13 C16 1.486(4) .
C14 H14 0.9300 .
C17 C18 1.384(4) .
C17 C20 1.470(4) .
C18 C19 1.388(5) .
C18 H18 0.9300 .
C19 H19 0.9300 .
C20 C24 1.387(4) .
C20 C21 1.393(4) .
C21 C22 1.380(4) .
C21 H21 0.9300 .
C22 H22 0.9300 .
C23 C24 1.379(4) .
C23 H23 0.9300 .
C24 H24 0.9300 .

loop_
_geom_hbond_atom_site_label_D
_geom_hbond_atom_site_label_H
_geom_hbond_atom_site_label_A
_geom_hbond_distance_DH
_geom_hbond_distance_HA
_geom_hbond_distance_DA
_geom_hbond_angle_DHA
_geom_hbond_site_symmetry_A
O1 H1W O5 0.84 1.97 2.765(3) 156.0 4_575
O1 H2W O4 0.80 1.90 2.643(3) 155.4 1_554
O2 H3W O6 0.83 2.28 3.087(3) 164.9 1_554
O2 H4W O4 0.91 1.81 2.711(4) 170.2 4_675

loop_
_geom_torsion_atom_site_label_1
_geom_torsion_atom_site_label_2
_geom_torsion_atom_site_label_3
_geom_torsion_atom_site_label_4
_geom_torsion
_geom_torsion_site_symmetry_1
_geom_torsion_site_symmetry_2
_geom_torsion_site_symmetry_3
_geom_torsion_site_symmetry_4
O3 Co1 N1 C22 -33.5(3) . . . .
O1 Co1 N1 C22 51.3(2) . . . .
O2 Co1 N1 C22 146.1(3) . . . .
O5 Co1 N1 C22 -120.0(2) . . . .
O6 Co1 N1 C22 174.3(7) 4_575 . . .
O3 Co1 N1 C23 137.0(2) . . . .
O1 Co1 N1 C23 -138.2(2) . . . .
O2 Co1 N1 C23 -43.4(3) . . . .
O5 Co1 N1 C23 50.5(2) . . . .
O6 Co1 N1 C23 -15.2(9) 4_575 . . .
O10 Co2 N2 C19 -5.3(3) 3_777 . . .
O7 Co2 N2 C19 130.8(3) 3_676 . . .
O8 Co2 N2 C19 -108.3(3) . . . .
O8 Co2 N2 C19 174.2(3) 3_676 . . .
O10 Co2 N2 N3 160.9(2) 3_777 . . .
O7 Co2 N2 N3 -63.0(3) 3_676 . . .
O8 Co2 N2 N3 57.9(3) . . . .
O8 Co2 N2 N3 -19.6(3) 3_676 . . .
C19 N2 N3 C17 -0.8(3) . . . .
Co2 N2 N3 C17 -169.1(2) . . . .
O1 Co1 O3 C8 -168.0(3) . . . .
O2 Co1 O3 C8 109.9(10) . . . .
O5 Co1 O3 C8 17.3(3) . . . .
N1 Co1 O3 C8 -74.7(3) . . . .
O6 Co1 O3 C8 102.2(3) 4_575 . . .
O3 Co1 O5 C1 -49.9(3) . . . .
O1 Co1 O5 C1 -79.8(6) . . . .
O2 Co1 O5 C1 135.9(3) . . . .
N1 Co1 O5 C1 46.3(3) . . . .
O6 Co1 O5 C1 -139.8(3) 4_575 . . .
O10 Co2 O8 C16 -104.0(3) 3_777 . . .
O7 Co2 O8 C16 137.5(2) 3_676 . . .
N2 Co2 O8 C16 0.9(3) . . . .
O8 Co2 O8 C16 88.0(3) 3_676 . . .
O10 Co2 O8 Co2 167.97(10) 3_777 . . 3_676
O7 Co2 O8 Co2 49.49(11) 3_676 . . 3_676
N2 Co2 O8 Co2 -87.13(10) . . . 3_676
O8 Co2 O8 Co2 0.000(1) 3_676 . . 3_676
Co1 O6 C1 O5 21.0(4) 4_676 . . .
Co1 O6 C1 C2 -160.22(19) 4_676 . . .
Co1 O5 C1 O6 -179.5(2) . . . .
Co1 O5 C1 C2 1.8(4) . . . .
O6 C1 C2 C3 49.6(4) . . . .
O5 C1 C2 C3 -131.6(3) . . . .
O6 C1 C2 C7 -124.4(3) . . . .
O5 C1 C2 C7 54.4(4) . . . .
C7 C2 C3 C4 -0.7(4) . . . .
C1 C2 C3 C4 -174.9(3) . . . .
C2 C3 C4 C5 5.8(5) . . . .
C2 C3 C4 O11 178.9(3) . . . .
C9 O11 C4 C3 144.4(3) . . . .
C9 O11 C4 C5 -42.7(5) . . . .
C3 C4 C5 C6 -4.8(5) . . . .
O11 C4 C5 C6 -177.2(3) . . . .
C4 C5 C6 C7 -1.1(5) . . . .
C3 C2 C7 C6 -5.0(4) . . . .
C1 C2 C7 C6 168.9(3) . . . .
C3 C2 C7 C8 176.7(3) . . . .
C1 C2 C7 C8 -9.4(4) . . . .
C5 C6 C7 C2 6.0(4) . . . .
C5 C6 C7 C8 -175.7(3) . . . .
Co1 O3 C8 O4 -133.8(3) . . . .
Co1 O3 C8 C7 49.5(4) . . . .
C2 C7 C8 O4 115.1(3) . . . .
C6 C7 C8 O4 -63.2(4) . . . .
C2 C7 C8 O3 -68.0(4) . . . .
C6 C7 C8 O3 113.7(3) . . . .
C4 O11 C9 C14 -12.3(5) . . . .
C4 O11 C9 C10 170.4(3) . . . .
O11 C9 C10 C11 -177.2(3) . . . .
C14 C9 C10 C11 5.3(5) . . . .
C9 C10 C11 C12 -4.2(5) . . . .
C9 C10 C11 C15 172.4(3) . . . .
C10 C11 C12 C13 -0.2(5) . . . .
C15 C11 C12 C13 -176.7(3) . . . .
C11 C12 C13 C14 3.8(5) . . . .
C11 C12 C13 C16 -173.9(3) . . . .
O11 C9 C14 C13 -179.0(3) . . . .
C10 C9 C14 C13 -1.8(5) . . . .
C12 C13 C14 C9 -2.8(5) . . . .
C16 C13 C14 C9 175.0(3) . . . .
Co2 O10 C15 O9 2.4(4) 3_777 . . .
Co2 O10 C15 C11 179.2(2) 3_777 . . .
C10 C11 C15 O9 38.0(5) . . . .
C12 C11 C15 O9 -145.4(3) . . . .
C10 C11 C15 O10 -138.9(3) . . . .
C12 C11 C15 O10 37.6(5) . . . .
Co2 O7 C16 O8 5.3(4) 3_676 . . .
Co2 O7 C16 C13 -172.3(3) 3_676 . . .
Co2 O8 C16 O7 -104.1(3) . . . .
Co2 O8 C16 O7 -4.5(3) 3_676 . . .
Co2 O8 C16 C13 73.5(4) . . . .
Co2 O8 C16 C13 173.1(3) 3_676 . . .
C14 C13 C16 O7 19.3(5) . . . .
C12 C13 C16 O7 -162.9(3) . . . .
C14 C13 C16 O8 -158.3(3) . . . .
C12 C13 C16 O8 19.5(5) . . . .
N2 N3 C17 C18 0.5(3) . . . .
N2 N3 C17 C20 177.6(3) . . . .
N3 C17 C18 C19 0.0(4) . . . .
C20 C17 C18 C19 -177.0(3) . . . .
N3 N2 C19 C18 0.8(4) . . . .
Co2 N2 C19 C18 169.4(2) . . . .
C17 C18 C19 N2 -0.5(4) . . . .
N3 C17 C20 C24 156.8(3) . . . .
C18 C17 C20 C24 -26.6(5) . . . .
N3 C17 C20 C21 -25.9(5) . . . .
C18 C17 C20 C21 150.6(3) . . . .
C24 C20 C21 C22 0.1(5) . . . .
C17 C20 C21 C22 -177.2(3) . . . .
C23 N1 C22 C21 -1.6(5) . . . .
Co1 N1 C22 C21 169.2(2) . . . .
C20 C21 C22 N1 1.5(5) . . . .
C22 N1 C23 C24 0.3(5) . . . .
Co1 N1 C23 C24 -170.7(3) . . . .
N1 C23 C24 C20 1.2(5) . . . .
C21 C20 C24 C23 -1.3(5) . . . .
C17 C20 C24 C23 176.1(3) . . . .
